data_7010394
loop_
_publ_author_name
'Choi, Min-Ho'
'Kim, Bok Jo'
'Kim, Il-Chool'
'Kim, Seo-Hyang'
'Kim, Yang'
'Harrowfield, Jack M.'
'Lee, Man-Kil'
'Mocerino, Mauro'
'Rukmini, Elisabeth'
'Skelton, Brian W.'
'White, Allan H.'

_publ_section_title
;
 Inter- and intra-molecular pathways in polyamine synthesis from
 diamines&#x200A;&#x2020;
;
_journal_issue 5
_journal_name_full 'Journal of the Chemical Society, Dalton Transactions'
_journal_page_first 707
_journal_paper_doi 10.1039/b008452m
_journal_year 2001
_chemical_formula_sum 'C8 H22 Cl2 Cu N4 O8'
_chemical_formula_weight 436.74
_space_group_IT_number 14
_symmetry_cell_setting monoclinic
_symmetry_space_group_name_Hall '-P 2yn'
_symmetry_space_group_name_H-M 'P 1 21/n 1'
_atom_sites_solution_hydrogens geom
_atom_sites_solution_primary direct
_atom_sites_solution_secondary difmap
_cell_angle_alpha 90.00000
_cell_angle_beta 91.26(3)
_cell_angle_gamma 90.00000
_cell_formula_units_Z 4
_cell_length_a 9.5674(19)
_cell_length_b 13.745(3)
_cell_length_c 12.562(3)
_cell_measurement_reflns_used 25
_cell_measurement_temperature 293
_cell_measurement_theta_max 10.5
_cell_measurement_theta_min 9.5
_cell_volume 1651.6(6)
_computing_cell_refinement 'STADI4 (STOE, 1996)'
_computing_data_collection 'STADI4 (STOE, 1996)'
_computing_data_reduction 'X-RED  (STOE, 1996)'
_computing_molecular_graphics 'xtal ORTEP PLOTX'
_computing_publication_material 'xtal BONDLA CIFIO'
_computing_structure_refinement 'SHELXL-97 (Sheldrick, 1997)'
_computing_structure_solution 'SHELXS-97 (Sheldrick, 1990)'
_diffrn_ambient_temperature 293
_diffrn_measurement_device_type 'STOE STADI4 4-circle-diffractometer'
_diffrn_measurement_method '2\q-\w scans'
_diffrn_radiation_detector 'scintillation counter'
_diffrn_radiation_monochromator 'planar graphite'
_diffrn_radiation_source 'fine-focus sealed tube'
_diffrn_radiation_type 'Mo K\a'
_diffrn_radiation_wavelength .71069
_diffrn_reflns_av_R_equivalents .075
_diffrn_reflns_av_sigmaI/netI .033
_diffrn_reflns_limit_h_max 12
_diffrn_reflns_limit_h_min -12
_diffrn_reflns_limit_k_max 17
_diffrn_reflns_limit_k_min 0
_diffrn_reflns_limit_l_max 16
_diffrn_reflns_limit_l_min 0
_diffrn_reflns_number 3821
_diffrn_reflns_theta_max 27.52
_diffrn_reflns_theta_min 2.2
_diffrn_standards_decay_% 6.8
_diffrn_standards_interval_time 120
_diffrn_standards_number 3
_exptl_absorpt_coefficient_mu 1.691
_exptl_absorpt_correction_T_max .8144
_exptl_absorpt_correction_T_min .59
_exptl_absorpt_correction_type numerical
_exptl_crystal_colour blue
_exptl_crystal_density_diffrn 1.756
_exptl_crystal_description plate
_exptl_crystal_F_000 900
_exptl_crystal_size_max .3
_exptl_crystal_size_mid .3
_exptl_crystal_size_min .2
_refine_diff_density_max .536
_refine_diff_density_min -.445
_refine_ls_goodness_of_fit_all 1.184
_refine_ls_goodness_of_fit_ref 1.184
_refine_ls_hydrogen_treatment noref
_refine_ls_matrix_type full
_refine_ls_number_constraints 0
_refine_ls_number_parameters 236
_refine_ls_number_reflns 3780
_refine_ls_number_restraints 0
_refine_ls_R_factor_all .0907
_refine_ls_R_factor_gt .0584
_refine_ls_shift/su_max .005
_refine_ls_shift/su_mean .0001
_refine_ls_structure_factor_coef Fsqd
_refine_ls_weighting_details ' calc w=1/[\s^2^(Fo^2^)+(0.0326P)^2^+4.2473P] where P=(Fo^2^+2Fc^2^)/3'
_refine_ls_weighting_scheme calc
_refine_ls_wR_factor_all .1219
_refine_ls_wR_factor_ref .1411
_reflns_limit_h_max 12
_reflns_limit_h_min -12
_reflns_limit_k_max 17
_reflns_limit_k_min 0
_reflns_limit_l_max 16
_reflns_limit_l_min 0
_reflns_number_gt 2774
_reflns_number_total 3780
_reflns_threshold_expression 'I    > 2.00 sig(I   )'
_cod_data_source_file b008452m.txt
_cod_data_source_block cuyk2
_cod_depositor_comments
;
The following automatic conversions were performed:
'_exptl_absorpt_correction_type' value 'Numerical' changed to 'numerical'
according to '/home/saulius/struct/CIF-dictionaries/cif_core.dic'
dictionary named 'cif_core.dic' version 2.4.1 from 2010-06-29.

Automatic conversion script
Id: cif_fix_enum 1527 2010-12-29 10:47:43Z saulius 
;
_cod_original_sg_symbol_Hall -p_2yn
_cod_original_sg_symbol_H-M P_1_21/n_1
_cod_original_formula_sum 'C8 H22 Cl2 Cu1 N4 O8'
_cod_database_code 7010394

loop_
_symmetry_equiv_pos_as_xyz
+x,+y,+z
1/2-x,1/2+y,1/2-z
-x,-y,-z
1/2+x,1/2-y,1/2+z

loop_
_atom_site_label
_atom_site_fract_x
_atom_site_fract_y
_atom_site_fract_z
_atom_site_U_iso_or_equiv
_atom_site_adp_type
_atom_site_calc_flag
_atom_site_calc_attached_atom
_atom_site_occupancy
_atom_site_disorder_assembly
_atom_site_disorder_group
Cu .24118(6) .38979(4) .73361(5) .0416(3) Uani ? ? 1.00000 ? ?
C1 .2873(9) .3051(6) .4857(5) .088(6) Uani ? ? 1.00000 ? ?
H1 .29740 .31130 .40860 .10600 Uiso ? ? 1.00000 ? ?
C11 .3006(10) .1975(5) .5104(6) .103(6) Uani ? ? 1.00000 ? ?
H11a .22440 .16290 .47680 .12400 Uiso ? ? 1.00000 ? ?
H11b .29840 .18780 .58600 .12400 Uiso ? ? 1.00000 ? ?
H11c .38750 .17350 .48390 .12400 Uiso ? ? 1.00000 ? ?
C2 .1433(7) .3471(5) .5106(5) .072(4) Uani ? ? 1.00000 ? ?
H2a .14190 .41560 .49220 .08700 Uiso ? ? 1.00000 ? ?
H2b .07310 .31460 .46650 .08700 Uiso ? ? 1.00000 ? ?
N3 .1062(4) .3363(3) .6236(4) .050(2) Uani ? ? 1.00000 ? ?
H3 .10000 .27130 .63620 .06000 Uiso ? ? 1.00000 ? ?
C4 -.0314(6) .3777(4) .6474(6) .067(4) Uani ? ? 1.00000 ? ?
H4a -.10460 .34180 .61000 .08000 Uiso ? ? 1.00000 ? ?
H4b -.03590 .44510 .62480 .08000 Uiso ? ? 1.00000 ? ?
C5 -.0503(6) .3708(5) .7641(6) .075(4) Uani ? ? 1.00000 ? ?
H5a -.13730 .40150 .78380 .09000 Uiso ? ? 1.00000 ? ?
H5b -.05250 .30320 .78620 .09000 Uiso ? ? 1.00000 ? ?
N6 .0697(5) .4214(4) .8155(4) .071(3) Uani ? ? 1.00000 ? ?
H6a .08050 .40160 .88350 .08600 Uiso ? ? 1.00000 ? ?
H6b .05500 .48610 .81530 .08600 Uiso ? ? 1.00000 ? ?
N3' .4117(4) .3549(3) .6516(4) .054(2) Uani ? ? 1.00000 ? ?
H3' .43130 .29150 .66670 .06500 Uiso ? ? 1.00000 ? ?
C2' .4016(8) .3630(5) .5348(6) .086(5) Uani ? ? 1.00000 ? ?
H2'a .48950 .34220 .50520 .10300 Uiso ? ? 1.00000 ? ?
H2'b .38790 .43080 .51600 .10300 Uiso ? ? 1.00000 ? ?
C4' .5267(6) .4132(5) .6988(7) .083(5) Uani ? ? 1.00000 ? ?
H4'a .51810 .48060 .67660 .10000 Uiso ? ? 1.00000 ? ?
H4'b .61620 .38860 .67600 .10000 Uiso ? ? 1.00000 ? ?
C5' .5163(7) .4054(5) .8162(8) .096(6) Uani ? ? 1.00000 ? ?
H5'a .53070 .33860 .83860 .11500 Uiso ? ? 1.00000 ? ?
H5'b .58720 .44560 .85090 .11500 Uiso ? ? 1.00000 ? ?
N6' .3773(6) .4382(4) .8456(4) .069(3) Uani ? ? 1.00000 ? ?
H6'a .37480 .50360 .84890 .08400 Uiso ? ? 1.00000 ? ?
H6'b .35540 .41420 .90980 .08400 Uiso ? ? 1.00000 ? ?
Cl1 .25865(14) .14400(8) .83373(11) .0506(7) Uani ? ? 1.00000 ? ?
O11 .1439(6) .1447(4) .7617(5) .115(4) Uani ? ? 1.00000 ? ?
O12 .3904(7) .1490(5) .7765(6) .085(5) Uani ? ? .721(14) ? ?
O13 .2463(13) .2274(7) .8929(10) .134(9) Uani ? ? .721(14) ? ?
O14 .2566(8) .0568(5) .8876(7) .079(5) Uani ? ? .721(14) ? ?
O12' .324(3) .2259(13) .834(2) .11(2) Uani ? ? .279(14) ? ?
O13' .235(3) .119(2) .9496(14) .115(17) Uani ? ? .279(14) ? ?
O14' .321(3) .0622(16) .808(3) .13(2) Uani ? ? .279(14) ? ?
Cl2 .76661(17) .62722(10) .86621(13) .0621(9) Uani ? ? 1.00000 ? ?
O21 .7669(7) .5752(4) .7682(4) .108(4) Uani ? ? 1.00000 ? ?
O22 .6292(6) .6375(4) .9051(5) .106(4) Uani ? ? 1.00000 ? ?
O23 .8240(7) .7194(4) .8501(6) .132(5) Uani ? ? 1.00000 ? ?
O24 .8430(8) .5736(5) .9405(5) .138(6) Uani ? ? 1.00000 ? ?

loop_
_atom_site_aniso_label
_atom_site_aniso_U_11
_atom_site_aniso_U_22
_atom_site_aniso_U_33
_atom_site_aniso_U_12
_atom_site_aniso_U_13
_atom_site_aniso_U_23
Cu .0349(3) .0356(3) .0540(4) .0001(2) -.0036(2) .0015(3)
C1 .122(7) .097(6) .045(4) .054(5) .000(4) .002(4)
C11 .138(7) .083(5) .087(5) .041(5) -.031(5) -.039(4)
C2 .091(5) .071(4) .053(4) .019(4) -.023(3) .004(3)
N3 .047(2) .036(2) .066(3) .0003(18) -.014(2) .0024(19)
C4 .037(3) .060(4) .102(5) -.001(3) -.011(3) .004(3)
C5 .040(3) .073(4) .111(6) .004(3) .010(3) .010(4)
N6 .068(3) .074(3) .073(3) .019(3) .013(3) -.008(3)
N3' .039(2) .038(2) .085(3) .0067(18) .004(2) .006(2)
C2' .094(5) .083(5) .082(5) .027(4) .043(4) .025(4)
C4' .032(3) .056(4) .161(8) -.004(3) .004(4) .001(4)
C5' .063(4) .050(4) .172(9) -.016(3) -.067(5) .015(5)
N6' .083(4) .051(3) .073(3) -.015(3) -.027(3) .006(2)
Cl1 .0544(7) .0291(5) .0680(9) -.0005(5) -.0044(6) .0003(5)
O11 .103(4) .074(3) .164(6) -.009(3) -.069(4) .028(3)
O12 .064(4) .070(6) .122(6) .002(3) .025(4) .017(4)
O13 .161(10) .061(6) .181(11) -.011(6) .052(8) -.060(6)
O14 .087(5) .054(4) .095(7) -.011(4) .001(4) .028(4)
O12' .15(3) .034(11) .15(2) -.048(14) -.042(19) .026(13)
O13' .18(2) .12(2) .045(11) -.048(17) .015(12) .008(12)
O14' .108(19) .067(16) .23(3) .017(13) .02(2) -.050(19)
Cl2 .0727(10) .0417(7) .0713(9) -.0083(6) -.0109(7) -.0025(6)
O21 .148(5) .107(4) .070(3) -.028(4) .000(3) -.019(3)
O22 .082(4) .102(4) .134(5) -.015(3) .007(3) -.010(3)
O23 .134(5) .055(3) .209(7) -.032(3) .048(5) -.014(4)
O24 .178(7) .146(6) .089(4) .057(5) -.032(4) .006(4)

loop_
_atom_type_symbol
_atom_type_description
_atom_type_oxidation_number
_atom_type_number_in_cell
_atom_type_scat_dispersion_real
_atom_type_scat_dispersion_imag
_atom_type_scat_source
Cu ? 0 4 .320129 1.2651 'Int Tables Vol IV Tables 2.2B and 2.3.1'
N ? 0 16 .006104 .003296 'Int Tables Vol IV Tables 2.2B and 2.3.1'
C ? 0 32 .003296 .001587 'Int Tables Vol IV Tables 2.2B and 2.3.1'
Cl ? 0 8 .148376 .158508 'Int Tables Vol IV Tables 2.2B and 2.3.1'
O ? 0 32 .01062 .005981 'Int Tables Vol IV Tables 2.2B and 2.3.1'
H ? 0 88 0 0 'Int Tables Vol IV Tables 2.2B and 2.3.1'

loop_
_diffrn_attenuator_code
_diffrn_attenuator_scale
? ?

loop_
_geom_angle_atom_site_label_1
_geom_angle_atom_site_label_2
_geom_angle_atom_site_label_3
_geom_angle_site_symmetry_1
_geom_angle_site_symmetry_2
_geom_angle_site_symmetry_3
_geom_angle
_geom_angle_publ_flag
N3 Cu N6 . . . 84.9(2) ?
N3 Cu N3' . . . 94.41(18) ?
N3 Cu N6' . . . 177.9(2) ?
N3 Cu O13 . . . 100.8(3) ?
N3 Cu O12' . . . 101.2(5) ?
N3 Cu O14 . . '2 556' 86.4(2) ?
N3 Cu O14' . . '2 556' 93.3(8) ?
N6 Cu N3' . . . 178.7(2) ?
N6 Cu N6' . . . 95.4(2) ?
N6 Cu O13 . . . 79.6(3) ?
N6 Cu O12' . . . 100.2(6) ?
N6 Cu O14 . . '2 556' 96.9(2) ?
N6 Cu O14' . . '2 556' 73.0(8) ?
N3' Cu N6' . . . 85.2(2) ?
N3' Cu O13 . . . 99.4(3) ?
N3' Cu O12' . . . 78.8(6) ?
N3' Cu O14 . . '2 556' 84.2(2) ?
N3' Cu O14' . . '2 556' 108.2(8) ?
N6' Cu O13 . . . 77.2(3) ?
N6' Cu O12' . . . 76.7(5) ?
N6' Cu O14 . . '2 556' 95.6(2) ?
N6' Cu O14' . . '2 556' 88.9(8) ?
O13 Cu O12' . . . 20.6(6) ?
O13 Cu O14 . . '2 556' 171.6(3) ?
O13 Cu O14' . . '2 556' 147.9(9) ?
O12' Cu O14 . . '2 556' 161.9(6) ?
O12' Cu O14' . . '2 556' 163.5(10) ?
O14 Cu O14' '2 556' . '2 556' 25.6(8) ?
H1 C1 C11 . . . 106.1(7) ?
H1 C1 C2 . . . 106.1(7) ?
H1 C1 C2' . . . 106.1(7) ?
C11 C1 C2 . . . 113.4(7) ?
C11 C1 C2' . . . 112.5(7) ?
C2 C1 C2' . . . 111.9(6) ?
C1 C11 H11a . . . 109.5(7) ?
C1 C11 H11b . . . 109.5(6) ?
C1 C11 H11c . . . 109.5(7) ?
H11a C11 H11b . . . 109.5(8) ?
H11a C11 H11c . . . 109.4(7) ?
H11b C11 H11c . . . 109.5(8) ?
C1 C2 H2a . . . 109.0(6) ?
C1 C2 H2b . . . 108.9(6) ?
C1 C2 N3 . . . 113.2(5) ?
H2a C2 H2b . . . 107.8(6) ?
H2a C2 N3 . . . 108.9(6) ?
H2b C2 N3 . . . 108.9(6) ?
Cu N3 C2 . . . 117.3(3) ?
Cu N3 H3 . . . 106.4(3) ?
Cu N3 C4 . . . 106.4(4) ?
C2 N3 H3 . . . 106.5(5) ?
C2 N3 C4 . . . 113.0(5) ?
H3 N3 C4 . . . 106.4(4) ?
N3 C4 H4a . . . 110.2(5) ?
N3 C4 H4b . . . 110.1(5) ?
N3 C4 C5 . . . 107.8(5) ?
H4a C4 H4b . . . 108.5(6) ?
H4a C4 C5 . . . 110.1(6) ?
H4b C4 C5 . . . 110.2(6) ?
C4 C5 H5a . . . 110.4(6) ?
C4 C5 H5b . . . 110.4(6) ?
C4 C5 N6 . . . 106.9(5) ?
H5a C5 H5b . . . 108.6(6) ?
H5a C5 N6 . . . 110.3(6) ?
H5b C5 N6 . . . 110.3(6) ?
Cu N6 C5 . . . 108.1(4) ?
Cu N6 H6a . . . 110.1(4) ?
Cu N6 H6b . . . 110.0(4) ?
C5 N6 H6a . . . 110.1(5) ?
C5 N6 H6b . . . 110.1(5) ?
H6a N6 H6b . . . 108.4(5) ?
Cu N3' H3' . . . 106.7(3) ?
Cu N3' C2' . . . 117.2(4) ?
Cu N3' C4' . . . 105.8(4) ?
H3' N3' C2' . . . 106.8(5) ?
H3' N3' C4' . . . 106.7(4) ?
C2' N3' C4' . . . 113.0(5) ?
C1 C2' N3' . . . 114.0(6) ?
C1 C2' H2'a . . . 108.7(7) ?
C1 C2' H2'b . . . 108.7(7) ?
N3' C2' H2'a . . . 108.7(6) ?
N3' C2' H2'b . . . 108.7(6) ?
H2'a C2' H2'b . . . 107.7(7) ?
N3' C4' H4'a . . . 110.2(6) ?
N3' C4' H4'b . . . 110.3(6) ?
N3' C4' C5' . . . 107.1(5) ?
H4'a C4' H4'b . . . 108.5(7) ?
H4'a C4' C5' . . . 110.3(7) ?
H4'b C4' C5' . . . 110.3(7) ?
C4' C5' H5'a . . . 110.2(8) ?
C4' C5' H5'b . . . 110.1(7) ?
C4' C5' N6' . . . 108.1(6) ?
H5'a C5' H5'b . . . 108.4(8) ?
H5'a C5' N6' . . . 110.1(7) ?
H5'b C5' N6' . . . 110.0(7) ?
Cu N6' C5' . . . 107.5(5) ?
Cu N6' H6'a . . . 110.2(4) ?
Cu N6' H6'b . . . 110.2(4) ?
C5' N6' H6'a . . . 110.2(6) ?
C5' N6' H6'b . . . 110.2(6) ?
H6'a N6' H6'b . . . 108.5(5) ?
O11 Cl1 O12 . . . 110.6(4) ?
O11 Cl1 O13 . . . 105.5(6) ?
O11 Cl1 O14 . . . 107.6(4) ?
O11 Cl1 O12' . . . 111.6(12) ?
O11 Cl1 O13' . . . 119.2(11) ?
O11 Cl1 O14' . . . 101.5(15) ?
O12 Cl1 O13 . . . 108.1(6) ?
O12 Cl1 O14 . . . 107.7(4) ?
O12 Cl1 O12' . . . 62.5(12) ?
O12 Cl1 O13' . . . 129.0(11) ?
O12 Cl1 O14' . . . 61.4(13) ?
O13 Cl1 O14 . . . 117.3(6) ?
O13 Cl1 O12' . . . 46.9(13) ?
O13 Cl1 O13' . . . 69.7(11) ?
O13 Cl1 O14' . . . 153.0(15) ?
O14 Cl1 O12' . . . 140.5(12) ?
O14 Cl1 O13' . . . 47.7(11) ?
O14 Cl1 O14' . . . 52.3(15) ?
O12' Cl1 O13' . . . 106.1(15) ?
O12' Cl1 O14' . . . 121.6(17) ?
O13' Cl1 O14' . . . 96.9(19) ?
Cl1 O11 O12 . . . 35.5(2) ?
Cl1 O11 O13 . . . 36.7(3) ?
Cl1 O11 O14 . . . 35.7(2) ?
Cl1 O11 O12' . . . 32.5(6) ?
Cl1 O11 O14' . . . 37.7(8) ?
O12 O11 O13 . . . 60.2(4) ?
O12 O11 O14 . . . 59.7(3) ?
O12 O11 O12' . . . 36.3(7) ?
O12 O11 O14' . . . 36.6(7) ?
O13 O11 O14 . . . 63.5(4) ?
O13 O11 O12' . . . 27.6(8) ?
O13 O11 O14' . . . 74.4(9) ?
O14 O11 O12' . . . 68.2(6) ?
O14 O11 O14' . . . 31.5(10) ?
O12' O11 O14' . . . 63.1(9) ?
Cl1 O12 O11 . . . 33.9(2) ?
Cl1 O12 O13 . . . 34.6(3) ?
Cl1 O12 O14 . . . 34.8(3) ?
Cl1 O12 O12' . . . 52.7(10) ?
Cl1 O12 O14' . . . 54.1(12) ?
O11 O12 O13 . . . 56.7(4) ?
O11 O12 O14 . . . 57.7(3) ?
O11 O12 O12' . . . 66.8(11) ?
O11 O12 O14' . . . 62.0(12) ?
O13 O12 O14 . . . 61.4(4) ?
O13 O12 O12' . . . 19.5(10) ?
O13 O12 O14' . . . 85.8(13) ?
O14 O12 O12' . . . 80.9(10) ?
O14 O12 O14' . . . 25.8(14) ?
O12' O12 O14' . . . 105.2(16) ?
Cu O13 Cl1 . . . 105.1(6) ?
Cu O13 O11 . . . 83.4(4) ?
Cu O13 O12 . . . 85.7(4) ?
Cu O13 O14 . . . 136.5(5) ?
Cu O13 O12' . . . 63.3(12) ?
Cu O13 O13' . . . 163.1(9) ?
Cl1 O13 O11 . . . 37.8(4) ?
Cl1 O13 O12 . . . 37.3(4) ?
Cl1 O13 O14 . . . 31.4(3) ?
Cl1 O13 O12' . . . 62.4(12) ?
Cl1 O13 O13' . . . 59.3(8) ?
O11 O13 O12 . . . 63.1(4) ?
O11 O13 O14 . . . 58.9(4) ?
O11 O13 O12' . . . 77.1(15) ?
O11 O13 O13' . . . 80.0(9) ?
O12 O13 O14 . . . 59.2(4) ?
O12 O13 O12' . . . 26.9(10) ?
O12 O13 O13' . . . 84.1(10) ?
O14 O13 O12' . . . 86.0(11) ?
O14 O13 O13' . . . 28.0(8) ?
O12' O13 O13' . . . 109.6(15) ?
Cl1 O14 O11 . . . 36.7(3) ?
Cl1 O14 O12 . . . 37.5(3) ?
Cl1 O14 O13 . . . 31.3(4) ?
Cl1 O14 O13' . . . 72.4(12) ?
Cl1 O14 O14' . . . 61.2(12) ?
Cl1 O14 Cu . . '2 546' 117.0(5) ?
O11 O14 O12 . . . 62.7(3) ?
O11 O14 O13 . . . 57.5(4) ?
O11 O14 O13' . . . 89.2(12) ?
O11 O14 O14' . . . 67.9(14) ?
O11 O14 Cu . . '2 546' 93.9(3) ?
O12 O14 O13 . . . 59.4(4) ?
O12 O14 O13' . . . 96.3(13) ?
O12 O14 O14' . . . 31.5(12) ?
O12 O14 Cu . . '2 546' 96.5(3) ?
O13 O14 O13' . . . 41.3(12) ?
O13 O14 O14' . . . 89.1(12) ?
O13 O14 Cu . . '2 546' 148.1(5) ?
O13' O14 O14' . . . 127.8(18) ?
O13' O14 Cu . . '2 546' 166.9(14) ?
O14' O14 Cu . . '2 546' 64.9(12) ?
Cu O12' Cl1 . . . 126.3(16) ?
Cu O12' O11 . . . 90.6(9) ?
Cu O12' O12 . . . 120.6(14) ?
Cu O12' O13 . . . 96.1(15) ?
Cu O12' O13' . . . 137.6(14) ?
Cu O12' O14' . . . 139.3(14) ?
Cl1 O12' O11 . . . 35.9(8) ?
Cl1 O12' O12 . . . 64.9(9) ?
Cl1 O12' O13 . . . 70.8(15) ?
Cl1 O12' O13' . . . 40.4(9) ?
Cl1 O12' O14' . . . 29.5(9) ?
O11 O12' O12 . . . 76.9(10) ?
O11 O12' O13 . . . 75.3(16) ?
O11 O12' O13' . . . 68.6(9) ?
O11 O12' O14' . . . 55.9(9) ?
O12 O12' O13 . . . 133.6(18) ?
O12 O12' O13' . . . 91.3(11) ?
O12 O12' O14' . . . 37.2(10) ?
O13 O12' O13' . . . 44.0(12) ?
O13 O12' O14' . . . 96.5(16) ?
O13' O12' O14' . . . 56.1(12) ?
Cl1 O13' O13 . . . 51.0(8) ?
Cl1 O13' O14 . . . 59.9(9) ?
Cl1 O13' O12' . . . 33.4(8) ?
Cl1 O13' O14' . . . 38.0(9) ?
O13 O13' O14 . . . 110.8(14) ?
O13 O13' O12' . . . 26.4(8) ?
O13 O13' O14' . . . 86.6(12) ?
O14 O13' O12' . . . 88.4(13) ?
O14 O13' O14' . . . 26.2(10) ?
O12' O13' O14' . . . 62.6(10) ?
Cl1 O14' O11 . . . 40.8(9) ?
Cl1 O14' O12 . . . 64.5(10) ?
Cl1 O14' O14 . . . 66.5(16) ?
Cl1 O14' O12' . . . 28.8(9) ?
Cl1 O14' O13' . . . 45.1(13) ?
Cl1 O14' Cu . . '2 546' 139.0(18) ?
O11 O14' O12 . . . 81.4(12) ?
O11 O14' O14 . . . 80.6(15) ?
O11 O14' O12' . . . 61.0(10) ?
O11 O14' O13' . . . 73.1(12) ?
O11 O14' Cu . . '2 546' 105.4(12) ?
O12 O14' O14 . . . 123(2) ?
O12 O14' O12' . . . 37.6(10) ?
O12 O14' O13' . . . 96.7(16) ?
O12 O14' Cu . . '2 546' 148(2) ?
O14 O14' O12' . . . 86.9(16) ?
O14 O14' O13' . . . 26.0(11) ?
O14 O14' Cu . . '2 546' 89.5(13) ?
O12' O14' O13' . . . 61.3(12) ?
O12' O14' Cu . . '2 546' 166.4(16) ?
O13' O14' Cu . . '2 546' 115.4(15) ?
O21 Cl2 O22 . . . 111.5(4) ?
O21 Cl2 O23 . . . 108.8(4) ?
O21 Cl2 O24 . . . 107.7(4) ?
O22 Cl2 O23 . . . 109.2(4) ?
O22 Cl2 O24 . . . 107.5(4) ?
O23 Cl2 O24 . . . 112.1(4) ?

loop_
_geom_bond_atom_site_label_1
_geom_bond_atom_site_label_2
_geom_bond_site_symmetry_1
_geom_bond_site_symmetry_2
_geom_bond_distance
_geom_bond_publ_flag
Cu N3 . . 2.010(4) ?
Cu N6 . . 2.003(5) ?
Cu N3' . . 2.007(4) ?
Cu N6' . . 2.009(5) ?
Cu O13 . . 2.997(11) ?
Cu O12' . . 2.69(2) ?
Cu O14 . '2 556' 2.755(8) ?
Cu O14' . '2 556' 2.50(2) ?
C1 H1 . . .979(6) ?
C1 C11 . . 1.516(11) ?
C1 C2 . . 1.532(11) ?
C1 C2' . . 1.476(11) ?
C11 H11a . . .960(9) ?
C11 H11b . . .960(8) ?
C11 H11c . . .961(9) ?
C2 H2a . . .970(7) ?
C2 H2b . . .970(7) ?
C2 N3 . . 1.478(8) ?
N3 H3 . . .910(4) ?
N3 C4 . . 1.471(7) ?
C4 H4a . . .970(6) ?
C4 H4b . . .970(6) ?
C4 C5 . . 1.484(11) ?
C5 H5a . . .970(6) ?
C5 H5b . . .970(7) ?
C5 N6 . . 1.479(8) ?
N6 H6a . . .900(5) ?
N6 H6b . . .900(5) ?
N3' H3' . . .910(4) ?
N3' C2' . . 1.473(9) ?
N3' C4' . . 1.475(8) ?
C2' H2'a . . .970(8) ?
C2' H2'b . . .970(7) ?
C4' H4'a . . .970(7) ?
C4' H4'b . . .970(6) ?
C4' C5' . . 1.484(13) ?
C5' H5'a . . .969(7) ?
C5' H5'b . . .971(7) ?
C5' N6' . . 1.459(9) ?
N6' H6'a . . .900(6) ?
N6' H6'b . . .900(5) ?
Cl1 O11 . . 1.407(6) ?
Cl1 O12 . . 1.466(7) ?
Cl1 O13 . . 1.373(11) ?
Cl1 O14 . . 1.377(7) ?
Cl1 O12' . . 1.29(2) ?
Cl1 O13' . . 1.517(19) ?
Cl1 O14' . . 1.32(2) ?
O11 O12 . . 2.362(9) ?
O11 O13 . . 2.213(13) ?
O11 O14 . . 2.247(10) ?
O11 O12' . . 2.23(3) ?
O11 O14' . . 2.11(3) ?
O12 O13 . . 2.300(14) ?
O12 O14 . . 2.296(11) ?
O12 O12' . . 1.44(2) ?
O12 O14' . . 1.43(3) ?
O13 O14 . . 2.348(12) ?
O13 O12' . . 1.06(3) ?
O13 O13' . . 1.66(3) ?
O14 O13' . . 1.18(3) ?
O14 O14' . . 1.19(4) ?
O12' O13' . . 2.25(3) ?
O12' O14' . . 2.27(3) ?
O13' O14' . . 2.12(4) ?
Cl2 O21 . . 1.424(5) ?
Cl2 O22 . . 1.420(6) ?
Cl2 O23 . . 1.397(6) ?
Cl2 O24 . . 1.385(7) ?
O21 O22 . . 2.351(8) ?
O21 O23 . . 2.294(8) ?
O21 O24 . . 2.268(8) ?
O22 O23 . . 2.297(9) ?
O22 O24 . . 2.261(9) ?
O23 O24 . . 2.309(9) ?

loop_
_geom_contact_atom_site_label_1
_geom_contact_atom_site_label_2
_geom_contact_distance
_geom_contact_site_symmetry_1
_geom_contact_site_symmetry_2
_geom_contact_publ_flag
Cu C1 3.363(7) . . ?
Cu H11b 3.3898(8) . . ?
Cu C2 2.992(6) . . ?
Cu H2a 3.1777(9) . . ?
Cu H3 2.4293(7) . . ?
Cu C4 2.807(6) . . ?
Cu H4b 3.0519(7) . . ?
Cu C5 2.835(6) . . ?
Cu H5b 3.1352(8) . . ?
Cu H6a 2.4622(7) . . ?
Cu H6b 2.4614(7) . . ?
Cu H3' 2.4305(7) . . ?
Cu C2' 2.983(8) . . ?
Cu H2'b 3.1511(9) . . ?
Cu C4' 2.795(6) . . ?
Cu H4'a 3.0288(7) . . ?
Cu C5' 2.816(7) . . ?
Cu H5'a 3.1219(8) . . ?
Cu H6'a 2.4693(7) . . ?
Cu H6'b 2.4696(8) . . ?
Cu Cl1 3.5951(15) . '2 556' ?
Cu Cl1 3.6075(14) . . ?
Cu O11 3.672(6) . '2 556' ?
Cu O11 3.515(6) . . ?
Cu O12 3.780(7) . '2 556' ?
Cu O12 3.640(7) . . ?
C1 H11a 2.047(8) . . ?
C1 H11b 2.048(8) . . ?
C1 H11c 2.048(8) . . ?
C1 H2a 2.062(8) . . ?
C1 H2b 2.062(9) . . ?
C1 N3 2.514(9) . . ?
C1 H3 2.674(8) . . ?
C1 N3' 2.474(8) . . ?
C1 H3' 2.639(7) . . ?
C1 H2'a 2.010(9) . . ?
C1 H2'b 2.010(8) . . ?
H1 C11 2.020(7) . . ?
H1 H11a 2.3257(4) . . ?
H1 H11c 2.2780(4) . . ?
H1 C2 2.035(7) . . ?
H1 H2a 2.3324(3) . . ?
H1 H2b 2.2814(4) . . ?
H1 N3 3.313(5) . . ?
H1 N3' 3.275(5) . . ?
H1 C2' 1.986(7) . . ?
H1 H2'a 2.2210(3) . . ?
H1 H2'b 2.2840(3) . . ?
C11 C2 2.548(10) . . ?
C11 N3 3.039(9) . . ?
C11 N3' 2.979(9) . . ?
C11 H3' 2.642(8) . . ?
C11 C2' 2.488(10) . . ?
C11 H2'a 2.689(8) . . ?
H11a H11b 1.5676(3) . . ?
H11a H11c 1.5678(3) . . ?
H11a C2 2.685(7) . . ?
H11a N3 3.233(4) . . ?
H11b H11c 1.5679(3) . . ?
H11b N3 2.794(4) . . ?
H11b H3 2.3175(3) . . ?
H11b N3' 2.663(4) . . ?
H11b H3' 2.1493(3) . . ?
H11b C2' 2.686(7) . . ?
H11b O12 2.587(7) . . ?
H11c N6 3.062(5) . '4 554' ?
H11c N3' 3.269(5) . . ?
H11c C2' 2.685(7) . . ?
C2 H3 1.943(7) . . ?
C2 C4 2.460(9) . . ?
C2 H4b 2.631(7) . . ?
C2 N3' 3.089(8) . . ?
C2 C2' 2.493(10) . . ?
C2 H2'b 2.607(7) . . ?
H2a H2b 1.5670(3) . . ?
H2a N3 2.013(5) . . ?
H2a C4 2.639(7) . . ?
H2a N3' 3.338(4) . . ?
H2a C2' 2.631(8) . . ?
H2a H2'b 2.3752(5) . . ?
H2a O14 2.632(8) . '2 556' ?
H2b N3 2.014(5) . . ?
H2b H3 2.2228(5) . . ?
H2b C4 2.649(7) . . ?
N3 H4a 2.022(4) . . ?
N3 H4b 2.021(4) . . ?
N3 C5 2.387(8) . . ?
N3 H5a 3.238(4) . . ?
N3 H5b 2.612(5) . . ?
N3 N6 2.709(7) . . ?
N3 H6b 3.214(5) . . ?
N3 N3' 2.947(5) . . ?
N3 H3' 3.205(4) . . ?
N3 C2' 3.083(9) . . ?
N3 H2'b 3.307(4) . . ?
N3 N6' 4.018(7) . . ?
N3 O11 3.170(7) . . ?
N3 O14 3.307(8) . '2 556' ?
N3 O12' 3.66(3) . . ?
N3 O14' 3.29(2) . '2 556' ?
N3 O22 3.554(7) . '2 546' ?
H3 C4 1.936(6) . . ?
H3 H4a 2.2024(4) . . ?
H3 C5 2.573(7) . . ?
H3 N6 3.073(5) . . ?
H3 N3' 3.198(4) . . ?
H3 O11 2.379(6) . . ?
C4 H5a 2.036(7) . . ?
C4 H5b 2.036(7) . . ?
C4 N6 2.380(9) . . ?
C4 H6b 2.697(7) . . ?
H4a H4b 1.5739(3) . . ?
H4a C5 2.033(7) . . ?
H4a H5a 2.3597(5) . . ?
H4a H5b 2.3196(5) . . ?
H4a N6 3.233(5) . . ?
H4a O13' 2.56(2) . '4 454' ?
H4b C5 2.033(7) . . ?
H4b H5a 2.3184(4) . . ?
H4b N6 2.600(5) . . ?
C5 H6a 1.978(7) . . ?
C5 H6b 1.978(7) . . ?
H5a H5b 1.5760(3) . . ?
H5a N6 2.030(5) . . ?
H5a H6b 2.2049(3) . . ?
H5a O21 2.563(6) . '1 455' ?
H5b N6 2.031(5) . . ?
H5b H6a 2.2077(3) . . ?
N6 N3' 4.010(7) . . ?
N6 N6' 2.968(7) . . ?
N6 H6'a 3.150(5) . . ?
N6 H6'b 2.957(5) . . ?
N6 O12 3.360(9) . '2 556' ?
N6 O13 3.292(12) . . ?
N6 O14 3.595(10) . '2 556' ?
N6 O12' 3.63(2) . . ?
N6 O14' 2.71(3) . '2 556' ?
N6 O21 3.625(8) . '1 455' ?
N6 O24 3.420(9) . '1 455' ?
N6 O24 3.160(8) . '3 667' ?
H6a H6b 1.4606(2) . . ?
H6a N6' 2.933(6) . . ?
H6a O24 2.339(6) . '3 667' ?
H6b N6' 3.168(6) . . ?
H6b O12 2.577(7) . '2 556' ?
H6b O14' 2.23(3) . '2 556' ?
N3' H2'a 2.007(5) . . ?
N3' H2'b 2.006(5) . . ?
N3' H4'a 2.026(4) . . ?
N3' H4'b 2.027(4) . . ?
N3' C5' 2.381(10) . . ?
N3' H5'a 2.598(5) . . ?
N3' H5'b 3.234(5) . . ?
N3' N6' 2.719(7) . . ?
N3' H6'a 3.238(5) . . ?
N3' O12 3.244(8) . . ?
N3' O14 3.241(8) . '2 556' ?
N3' O12' 3.03(2) . . ?
N3' O14' 3.66(3) . '2 556' ?
N3' O23 3.141(7) . '2 646' ?
H3' C2' 1.942(7) . . ?
H3' H2'a 2.2274(4) . . ?
H3' C4' 1.944(7) . . ?
H3' H4'b 2.2170(3) . . ?
H3' C5' 2.564(9) . . ?
H3' N6' 3.072(5) . . ?
H3' O12 2.432(7) . . ?
H3' O12' 2.53(3) . . ?
H3' O23 2.555(7) . '2 646' ?
C2' C4' 2.459(11) . . ?
C2' H4'a 2.635(7) . . ?
H2'a H2'b 1.5659(2) . . ?
H2'a C4' 2.637(9) . . ?
H2'a O13' 2.52(3) . '4 554' ?
H2'b C4' 2.638(8) . . ?
H2'b O14 2.540(8) . '2 556' ?
C4' H5'a 2.033(8) . . ?
C4' H5'b 2.034(8) . . ?
C4' N6' 2.383(10) . . ?
H4'a H4'b 1.5749(2) . . ?
H4'a C5' 2.036(9) . . ?
H4'a H5'b 2.3236(5) . . ?
H4'a N6' 2.605(5) . . ?
H4'b C5' 2.035(9) . . ?
H4'b H5'a 2.3210(4) . . ?
H4'b H5'b 2.3547(5) . . ?
H4'b N6' 3.231(5) . . ?
H4'b O23 2.419(6) . '2 646' ?
C5' H6'a 1.962(7) . . ?
C5' H6'b 1.961(8) . . ?
H5'a H5'b 1.5733(3) . . ?
H5'a N6' 2.010(6) . . ?
H5'a H6'b 2.1814(3) . . ?
H5'a O12' 2.51(3) . . ?
H5'b N6' 2.010(6) . . ?
H5'b H6'a 2.1825(4) . . ?
H5'b H6'b 2.3925(4) . . ?
H5'b O21 2.699(6) . . ?
N6' O11 3.147(8) . '2 556' ?
N6' O13 3.217(12) . . ?
N6' O14 3.566(10) . '2 556' ?
N6' O12' 2.97(2) . . ?
N6' O14' 3.17(3) . '2 556' ?
N6' O22 3.302(8) . '3 667' ?
N6' O24 3.455(9) . '3 667' ?
H6'a H6'b 1.4615(2) . . ?
H6'a O11 2.390(6) . '2 556' ?
H6'b O22 2.433(6) . '3 667' ?
O11 O13' 2.52(2) . . ?
O12 O13' 2.69(2) . . ?
O13 O14' 2.61(3) . . ?
O14 O12' 2.51(2) . . ?

loop_
_geom_hbond_atom_site_label_D
_geom_hbond_atom_site_label_H
_geom_hbond_atom_site_label_A
_geom_hbond_site_symmetry_D
_geom_hbond_site_symmetry_H
_geom_hbond_site_symmetry_A
_geom_hbond_distance_DH
_geom_hbond_distance_HA
_geom_hbond_distance_DA
_geom_hbond_angle_DHA
_geom_hbond_publ_flag
? ? ? ? ? ? ? ? ? ? ?

loop_
_geom_torsion_atom_site_label_1
_geom_torsion_atom_site_label_2
_geom_torsion_atom_site_label_3
_geom_torsion_atom_site_label_4
_geom_torsion_site_symmetry_1
_geom_torsion_site_symmetry_2
_geom_torsion_site_symmetry_3
_geom_torsion_site_symmetry_4
_geom_torsion
_geom_torsion_publ_flag
? ? ? ? ? ? ? ? ? ?
